data_7001659
loop_
_publ_author_name
'Alibadi, M. A. M.'
'Batsanov, A. S.'
'Bramham, G.'
'Charmant, J. P. H.'
'Haddow, M. F.'
'MacKay, L.'
'Mansell, S. M.'
'McGrady, J. E.'
'Norman, N. C.'
'Roffey, A.'
'Russell, C. A.'

_publ_section_title
;
 1,1- and 1,2-isomers of the diborane(4) compound B2{1,2-(NH)2C6H4}2
 and a TCNQ Co-crystal of the 1,1-isomer
;
_journal_issue 27
_journal_name_full 'Dalton Transactions'
_journal_page_first 5348
_journal_page_last 5354
_journal_paper_doi 10.1039/b822225h
_journal_year 2009
_chemical_formula_moiety 'C12 H12 B2 N4,2(C12 H4 N4)'
_chemical_formula_sum 'C36 H20 B2 N12'
_chemical_formula_weight 642.26
_chemical_name_systematic
;
?
;
_space_group_IT_number 2
_symmetry_cell_setting triclinic
_symmetry_space_group_name_Hall '-P 1'
_symmetry_space_group_name_H-M 'P -1'
_atom_sites_solution_hydrogens difmap
_atom_sites_solution_primary direct
_atom_sites_solution_secondary difmap
_audit_creation_method SHELXL-97
_cell_angle_alpha 104.51(2)
_cell_angle_beta 93.41(2)
_cell_angle_gamma 91.51(2)
_cell_formula_units_Z 1
_cell_length_a 7.8802(9)
_cell_length_b 8.4736(10)
_cell_length_c 12.0672(14)
_cell_measurement_reflns_used 5449
_cell_measurement_temperature 120(2)
_cell_measurement_theta_max 29.95
_cell_measurement_theta_min 2.48
_cell_volume 777.98(17)
_computing_cell_refinement 'SAINT version 6.45A (Bruker, 2003)'
_computing_data_collection 'SMART version 5.049 (Bruker, 1998)'
_computing_data_reduction 'SAINT version 6.45A (Bruker, 2003)'
_computing_molecular_graphics 'SHELXTL version 6.14 (Bruker, 2003)'
_computing_publication_material 'SHELXTL version 6.14 (Bruker, 2003)'
_computing_structure_refinement 'SHELXTL version 6.14 (Bruker, 2003)'
_computing_structure_solution 'SHELXTL version 6.14 (Bruker, 2003)'
_diffrn_ambient_temperature 120(2)
_diffrn_detector_area_resol_mean 8
_diffrn_measured_fraction_theta_full 0.991
_diffrn_measured_fraction_theta_max 0.991
_diffrn_measurement_device_type 'Siemens SMART 1K CCD area detector'
_diffrn_measurement_method '\w scans'
_diffrn_radiation_monochromator graphite
_diffrn_radiation_source 'fine-focus sealed tube'
_diffrn_radiation_type MoK\a
_diffrn_radiation_wavelength 0.71073
_diffrn_reflns_av_R_equivalents 0.0261
_diffrn_reflns_av_sigmaI/netI 0.0310
_diffrn_reflns_limit_h_max 10
_diffrn_reflns_limit_h_min -10
_diffrn_reflns_limit_k_max 11
_diffrn_reflns_limit_k_min -11
_diffrn_reflns_limit_l_max 16
_diffrn_reflns_limit_l_min -16
_diffrn_reflns_number 10805
_diffrn_reflns_theta_full 29.00
_diffrn_reflns_theta_max 29.00
_diffrn_reflns_theta_min 1.75
_diffrn_standards_number 0
_exptl_absorpt_coefficient_mu 0.087
_exptl_absorpt_correction_T_max 0.993
_exptl_absorpt_correction_T_min 0.856
_exptl_absorpt_correction_type multi-scan
_exptl_absorpt_process_details 'SADABS-2006/1 (Bruker)'
_exptl_crystal_colour black
_exptl_crystal_density_diffrn 1.371
_exptl_crystal_density_method 'not measured'
_exptl_crystal_description plate
_exptl_crystal_F_000 330
_exptl_crystal_size_max 0.38
_exptl_crystal_size_mid 0.26
_exptl_crystal_size_min 0.08
_refine_diff_density_max 0.451
_refine_diff_density_min -0.212
_refine_diff_density_rms 0.052
_refine_ls_extinction_method none
_refine_ls_goodness_of_fit_ref 1.042
_refine_ls_hydrogen_treatment refall
_refine_ls_matrix_type full
_refine_ls_number_parameters 266
_refine_ls_number_reflns 4103
_refine_ls_number_restraints 0
_refine_ls_restrained_S_all 1.042
_refine_ls_R_factor_all 0.0624
_refine_ls_R_factor_gt 0.0467
_refine_ls_shift/su_max 0.000
_refine_ls_shift/su_mean 0.000
_refine_ls_structure_factor_coef Fsqd
_refine_ls_weighting_details 'calc w=1/[\s^2^(Fo^2^)+(0.0754P)^2^+0.1472P] where P=(Fo^2^+2Fc^2^)/3'
_refine_ls_weighting_scheme calc
_refine_ls_wR_factor_gt 0.1232
_refine_ls_wR_factor_ref 0.1332
_reflns_number_gt 3208
_reflns_number_total 4103
_reflns_threshold_expression I>2\s(I)
_cod_data_source_file b822225h.txt
_cod_data_source_block 5
_cod_depositor_comments
;
The following automatic conversions were performed:
'_symmetry_cell_setting' value 'Triclinic' changed to 'triclinic'
according to '/home/saulius/struct/CIF-dictionaries/cif_core.dic'
dictionary named 'cif_core.dic' version 2.4.1 from 2010-06-29.

Automatic conversion script
Id: cif_fix_enum 1527 2010-12-29 10:47:43Z saulius 
;
_cod_original_cell_volume 777.98(16)
_cod_original_sg_symbol_Hall -P1
_cod_database_code 7001659

loop_
_symmetry_equiv_pos_as_xyz
'x, y, z'
'-x, -y, -z'

loop_
_atom_site_label
_atom_site_type_symbol
_atom_site_fract_x
_atom_site_fract_y
_atom_site_fract_z
_atom_site_U_iso_or_equiv
_atom_site_adp_type
_atom_site_occupancy
_atom_site_symmetry_multiplicity
_atom_site_calc_flag
_atom_site_refinement_flags
_atom_site_disorder_assembly
_atom_site_disorder_group
N1 N 0.85436(14) 0.36913(14) 0.08619(9) 0.0203(2) Uani 1 1 d . . .
H1 H 0.842(2) 0.263(3) 0.0451(18) 0.049(6) Uiso 1 1 d . . .
N2 N 0.90800(14) 0.64187(14) 0.14676(9) 0.0204(2) Uani 1 1 d . . .
H2 H 0.947(2) 0.750(2) 0.1595(17) 0.047(5) Uiso 1 1 d . . .
N3 N 0.45926(18) 0.14933(16) -0.07107(11) 0.0344(3) Uani 1 1 d . . .
N4 N 0.09859(17) -0.04434(14) 0.12640(11) 0.0311(3) Uani 1 1 d . . .
N5 N 0.41053(17) 1.06787(15) 0.37520(11) 0.0329(3) Uani 1 1 d . . .
N6 N 0.06355(16) 0.87030(15) 0.58321(11) 0.0288(3) Uani 1 1 d . . .
C1 C 0.78027(15) 0.42405(15) 0.18998(11) 0.0182(3) Uani 1 1 d . . .
C2 C 0.81346(15) 0.59438(15) 0.22751(11) 0.0181(3) Uani 1 1 d . . .
C3 C 0.76109(16) 0.68258(16) 0.33191(11) 0.0214(3) Uani 1 1 d . . .
H3 H 0.787(2) 0.806(2) 0.3596(14) 0.032(4) Uiso 1 1 d . . .
C4 C 0.67637(17) 0.59883(17) 0.39969(11) 0.0233(3) Uani 1 1 d . . .
H4 H 0.638(2) 0.659(2) 0.4744(14) 0.028(4) Uiso 1 1 d . . .
C5 C 0.64505(17) 0.42925(18) 0.36224(12) 0.0237(3) Uani 1 1 d . . .
H5 H 0.583(2) 0.370(2) 0.4056(14) 0.031(4) Uiso 1 1 d . . .
C6 C 0.69538(16) 0.34101(17) 0.25721(11) 0.0215(3) Uani 1 1 d . . .
H6 H 0.672(2) 0.219(2) 0.2309(14) 0.032(4) Uiso 1 1 d . . .
C7 C 0.27216(15) 0.35503(15) 0.18038(10) 0.0168(2) Uani 1 1 d . . .
C8 C 0.17424(15) 0.37656(15) 0.28031(11) 0.0179(2) Uani 1 1 d . . .
H8 H 0.119(2) 0.281(2) 0.2931(14) 0.025(4) Uiso 1 1 d . . .
C9 C 0.16445(16) 0.52497(15) 0.35259(11) 0.0180(2) Uani 1 1 d . . .
H9 H 0.102(2) 0.543(2) 0.4210(14) 0.025(4) Uiso 1 1 d . . .
C10 C 0.25220(15) 0.66608(15) 0.33229(10) 0.0173(2) Uani 1 1 d . . .
C11 C 0.35022(15) 0.64445(15) 0.23247(11) 0.0180(3) Uani 1 1 d . . .
H11 H 0.406(2) 0.738(2) 0.2210(14) 0.028(4) Uiso 1 1 d . . .
C12 C 0.36023(15) 0.49594(15) 0.16037(11) 0.0175(2) Uani 1 1 d . . .
H12 H 0.425(2) 0.481(2) 0.0926(14) 0.028(4) Uiso 1 1 d . . .
C13 C 0.27798(16) 0.20369(15) 0.10492(11) 0.0184(3) Uani 1 1 d . . .
C14 C 0.37804(18) 0.17492(16) 0.00691(12) 0.0229(3) Uani 1 1 d . . .
C15 C 0.18040(17) 0.06567(16) 0.11841(11) 0.0214(3) Uani 1 1 d . . .
C16 C 0.24294(16) 0.81873(15) 0.40647(11) 0.0194(3) Uani 1 1 d . . .
C17 C 0.33465(17) 0.95796(16) 0.38892(11) 0.0227(3) Uani 1 1 d . . .
C18 C 0.14390(17) 0.84636(15) 0.50482(11) 0.0214(3) Uani 1 1 d . . .
B B 0.94102(18) 0.50267(18) 0.05666(13) 0.0212(3) Uani 1 1 d . . .

loop_
_atom_site_aniso_label
_atom_site_aniso_U_11
_atom_site_aniso_U_22
_atom_site_aniso_U_33
_atom_site_aniso_U_23
_atom_site_aniso_U_13
_atom_site_aniso_U_12
N1 0.0202(5) 0.0203(5) 0.0193(5) 0.0028(4) 0.0032(4) -0.0015(4)
N2 0.0196(5) 0.0207(5) 0.0215(5) 0.0061(4) 0.0042(4) -0.0008(4)
N3 0.0451(8) 0.0280(6) 0.0348(7) 0.0121(5) 0.0190(6) 0.0063(6)
N4 0.0386(7) 0.0211(6) 0.0312(7) 0.0010(5) 0.0105(5) -0.0073(5)
N5 0.0407(7) 0.0227(6) 0.0332(7) 0.0028(5) 0.0085(6) -0.0054(5)
N6 0.0356(7) 0.0238(6) 0.0280(6) 0.0067(5) 0.0082(5) 0.0036(5)
C1 0.0163(6) 0.0204(6) 0.0176(6) 0.0038(5) 0.0023(4) 0.0003(4)
C2 0.0154(5) 0.0219(6) 0.0175(6) 0.0062(5) 0.0013(4) -0.0012(4)
C3 0.0203(6) 0.0202(6) 0.0221(6) 0.0022(5) 0.0022(5) 0.0004(5)
C4 0.0222(6) 0.0293(7) 0.0184(6) 0.0059(5) 0.0021(5) 0.0002(5)
C5 0.0217(6) 0.0309(7) 0.0215(6) 0.0113(5) 0.0045(5) 0.0028(5)
C6 0.0187(6) 0.0236(6) 0.0240(6) 0.0095(5) 0.0021(5) -0.0011(5)
C7 0.0156(5) 0.0179(6) 0.0177(6) 0.0060(5) 0.0008(4) 0.0000(4)
C8 0.0175(6) 0.0178(6) 0.0199(6) 0.0073(5) 0.0027(4) -0.0011(4)
C9 0.0190(6) 0.0191(6) 0.0178(6) 0.0077(5) 0.0034(4) 0.0003(5)
C10 0.0169(6) 0.0173(6) 0.0185(6) 0.0063(5) 0.0006(4) 0.0000(4)
C11 0.0177(6) 0.0182(6) 0.0200(6) 0.0081(5) 0.0024(4) -0.0017(4)
C12 0.0167(6) 0.0197(6) 0.0175(6) 0.0071(5) 0.0031(4) -0.0001(4)
C13 0.0191(6) 0.0180(6) 0.0194(6) 0.0067(5) 0.0034(4) -0.0003(4)
C14 0.0274(7) 0.0180(6) 0.0247(7) 0.0070(5) 0.0060(5) 0.0014(5)
C15 0.0256(6) 0.0190(6) 0.0187(6) 0.0020(5) 0.0053(5) 0.0007(5)
C16 0.0209(6) 0.0183(6) 0.0197(6) 0.0066(5) 0.0014(5) -0.0001(5)
C17 0.0271(7) 0.0186(6) 0.0217(6) 0.0033(5) 0.0032(5) -0.0003(5)
C18 0.0255(6) 0.0162(6) 0.0227(6) 0.0052(5) 0.0011(5) 0.0014(5)
B 0.0180(7) 0.0250(7) 0.0210(7) 0.0066(6) 0.0015(5) 0.0007(5)

loop_
_atom_type_symbol
_atom_type_description
_atom_type_scat_dispersion_real
_atom_type_scat_dispersion_imag
_atom_type_scat_source
C C 0.0033 0.0016 'International Tables Vol C Tables 4.2.6.8 and 6.1.1.4'
H H 0.0000 0.0000 'International Tables Vol C Tables 4.2.6.8 and 6.1.1.4'
B B 0.0013 0.0007 'International Tables Vol C Tables 4.2.6.8 and 6.1.1.4'
N N 0.0061 0.0033 'International Tables Vol C Tables 4.2.6.8 and 6.1.1.4'

loop_
_geom_angle_atom_site_label_1
_geom_angle_atom_site_label_2
_geom_angle_atom_site_label_3
_geom_angle
_geom_angle_site_symmetry_1
_geom_angle_site_symmetry_3
_geom_angle_publ_flag
C1 N1 B 110.08(11) . . ?
C1 N1 H1 121.8(13) . . ?
B N1 H1 128.1(13) . . ?
C2 N2 B 110.10(11) . . ?
C2 N2 H2 119.8(12) . . ?
B N2 H2 129.9(12) . . ?
C6 C1 N1 131.55(12) . . ?
C6 C1 C2 120.70(12) . . ?
N1 C1 C2 107.65(11) . . ?
C3 C2 N2 131.16(12) . . ?
C3 C2 C1 120.81(12) . . ?
N2 C2 C1 107.94(11) . . ?
C2 C3 C4 118.44(13) . . ?
C2 C3 H3 120.6(9) . . ?
C4 C3 H3 121.0(9) . . ?
C3 C4 C5 120.43(13) . . ?
C3 C4 H4 119.8(10) . . ?
C5 C4 H4 119.7(10) . . ?
C6 C5 C4 121.25(13) . . ?
C6 C5 H5 116.9(11) . . ?
C4 C5 H5 121.8(11) . . ?
C5 C6 C1 118.35(13) . . ?
C5 C6 H6 120.6(9) . . ?
C1 C6 H6 121.1(10) . . ?
C13 C7 C12 120.98(11) . . ?
C13 C7 C8 120.45(11) . . ?
C12 C7 C8 118.56(11) . . ?
C9 C8 C7 120.66(11) . . ?
C9 C8 H8 122.0(10) . . ?
C7 C8 H8 117.3(10) . . ?
C8 C9 C10 120.75(11) . . ?
C8 C9 H9 122.4(10) . . ?
C10 C9 H9 116.8(10) . . ?
C16 C10 C11 120.46(11) . . ?
C16 C10 C9 120.97(11) . . ?
C11 C10 C9 118.57(11) . . ?
C12 C11 C10 120.65(11) . . ?
C12 C11 H11 122.2(10) . . ?
C10 C11 H11 117.1(10) . . ?
C11 C12 C7 120.81(11) . . ?
C11 C12 H12 121.0(10) . . ?
C7 C12 H12 118.2(10) . . ?
C7 C13 C15 121.66(11) . . ?
C7 C13 C14 122.54(11) . . ?
C15 C13 C14 115.78(11) . . ?
N3 C14 C13 178.73(14) . . ?
N4 C15 C13 177.78(14) . . ?
C10 C16 C18 122.30(11) . . ?
C10 C16 C17 121.15(12) . . ?
C18 C16 C17 116.55(11) . . ?
N5 C17 C16 178.79(15) . . ?
N6 C18 C16 179.05(14) . . ?
N2 B N1 104.18(11) . . ?
N2 B B 127.59(15) . 2_765 ?
N1 B B 128.22(15) . 2_765 ?

loop_
_geom_bond_atom_site_label_1
_geom_bond_atom_site_label_2
_geom_bond_distance
_geom_bond_site_symmetry_2
_geom_bond_publ_flag
N1 C1 1.3911(16) . ?
N1 B 1.4367(18) . ?
N1 H1 0.91(2) . ?
N2 C2 1.3905(16) . ?
N2 B 1.4312(19) . ?
N2 H2 0.93(2) . ?
N3 C14 1.1484(18) . ?
N4 C15 1.1466(17) . ?
N5 C17 1.1454(18) . ?
N6 C18 1.1484(18) . ?
C1 C6 1.3880(18) . ?
C1 C2 1.4125(18) . ?
C2 C3 1.3864(18) . ?
C3 C4 1.3961(18) . ?
C3 H3 1.030(17) . ?
C4 C5 1.405(2) . ?
C4 H4 0.988(17) . ?
C5 C6 1.3869(19) . ?
C5 H5 0.954(17) . ?
C6 H6 1.011(17) . ?
C7 C13 1.3779(17) . ?
C7 C12 1.4444(17) . ?
C7 C8 1.4459(17) . ?
C8 C9 1.3460(18) . ?
C8 H8 0.956(16) . ?
C9 C10 1.4461(17) . ?
C9 H9 0.968(16) . ?
C10 C16 1.3829(18) . ?
C10 C11 1.4452(17) . ?
C11 C12 1.3460(18) . ?
C11 H11 0.938(17) . ?
C12 H12 0.975(16) . ?
C13 C15 1.4312(17) . ?
C13 C14 1.4341(18) . ?
C16 C18 1.4328(19) . ?
C16 C17 1.4343(18) . ?
B B 1.691(3) 2_765 ?

loop_
_geom_hbond_atom_site_label_D
_geom_hbond_atom_site_label_H
_geom_hbond_atom_site_label_A
_geom_hbond_distance_DH
_geom_hbond_distance_HA
_geom_hbond_distance_DA
_geom_hbond_angle_DHA
_geom_hbond_site_symmetry_A
N1 H1 N4 0.91(2) 2.48(2) 3.3048(18) 150.0(17) 2_655
N2 H2 N4 0.93(2) 2.22(2) 3.0898(17) 155.4(17) 1_665
